data_7119186
loop_
_publ_author_name
'Wenker, Yvonne'
'Soeberdt, Michael'
'Daniliuc, Constantin'
'St\"ander, Sonja'
'Schepmann, Dirk'
'W\"unsch, Bernhard'

_publ_section_title
;
 Synthesis and pharmacological evaluation of conformationally restricted
 \k-opioid receptor agonists
;
_journal_issue 12
_journal_name_full 'Med. Chem. Commun.'
_journal_page_first 2368
_journal_paper_doi 10.1039/C6MD00441E
_journal_volume 7
_journal_year 2016
_chemical_formula_sum 'C20 H27 Cl2 N3 O2'
_chemical_formula_weight 412.35
_chemical_name_systematic
; 
 ? 
;
_space_group_IT_number 14
_symmetry_cell_setting monoclinic
_symmetry_space_group_name_Hall '-P 2ybc'
_symmetry_space_group_name_H-M 'P 1 21/c 1'
_atom_sites_solution_hydrogens geom
_atom_sites_solution_primary direct
_atom_sites_solution_secondary difmap
_audit_creation_method SHELXL-97
_audit_update_record
;
2016-06-14 deposited with the CCDC.
2016-09-22 downloaded from the CCDC.
;
_cell_angle_alpha 90.00
_cell_angle_beta 105.364(8)
_cell_angle_gamma 90.00
_cell_formula_units_Z 4
_cell_length_a 14.181(2)
_cell_length_b 12.8440(9)
_cell_length_c 11.3534(8)
_cell_measurement_reflns_used 3421
_cell_measurement_temperature 223(2)
_cell_measurement_theta_max 68.25
_cell_measurement_theta_min 0.88
_cell_volume 1994.0(4)
_computing_cell_refinement 'Collect (Nonius B.V., 1998)'
_computing_data_collection 'Collect (Nonius B.V., 1998)'
_computing_data_reduction 'Denzo-SMN (Otwinowski & Minor, 1997)'
_computing_molecular_graphics 'XP (BrukerAXS, 2000)'
_computing_publication_material 'SHELXL-97 (Sheldrick, 1997)'
_computing_structure_refinement 'SHELXL-97 (Sheldrick, 1997)'
_computing_structure_solution 'SHELXS-97 (Sheldrick, 1990)'
_diffrn_ambient_temperature 223(2)
_diffrn_measured_fraction_theta_full 0.972
_diffrn_measured_fraction_theta_max 0.972
_diffrn_measurement_device_type 'Nonius KappaCCD APEXII'
_diffrn_measurement_method '\w and \f scans'
_diffrn_radiation_monochromator graphite
_diffrn_radiation_source 'fine-focus sealed tube'
_diffrn_radiation_type CuK\a
_diffrn_radiation_wavelength 1.54178
_diffrn_reflns_av_R_equivalents 0.038
_diffrn_reflns_av_sigmaI/netI 0.0228
_diffrn_reflns_limit_h_max 16
_diffrn_reflns_limit_h_min -16
_diffrn_reflns_limit_k_max 0
_diffrn_reflns_limit_k_min -15
_diffrn_reflns_limit_l_max 13
_diffrn_reflns_limit_l_min 0
_diffrn_reflns_number 16232
_diffrn_reflns_theta_full 66.90
_diffrn_reflns_theta_max 66.90
_diffrn_reflns_theta_min 4.72
_exptl_absorpt_coefficient_mu 3.094
_exptl_absorpt_correction_T_max 0.7473
_exptl_absorpt_correction_T_min 0.5118
_exptl_absorpt_correction_type multi-scan
_exptl_absorpt_process_details 'Denzo (Otwinowski, Borek, Majewski & Minor, 2003)'
_exptl_crystal_colour colourless
_exptl_crystal_density_diffrn 1.374
_exptl_crystal_density_method 'not measured'
_exptl_crystal_description prism
_exptl_crystal_F_000 872
_exptl_crystal_size_max 0.25
_exptl_crystal_size_mid 0.20
_exptl_crystal_size_min 0.10
_refine_diff_density_max 0.175
_refine_diff_density_min -0.255
_refine_diff_density_rms 0.036
_refine_ls_extinction_method none
_refine_ls_goodness_of_fit_ref 1.040
_refine_ls_hydrogen_treatment constr
_refine_ls_matrix_type full
_refine_ls_number_parameters 245
_refine_ls_number_reflns 3445
_refine_ls_number_restraints 0
_refine_ls_restrained_S_all 1.040
_refine_ls_R_factor_all 0.0397
_refine_ls_R_factor_gt 0.0368
_refine_ls_shift/su_max 0.000
_refine_ls_shift/su_mean 0.000
_refine_ls_structure_factor_coef Fsqd
_refine_ls_weighting_details 'calc w=1/[\s^2^(Fo^2^)+(0.0436P)^2^+0.9054P] where P=(Fo^2^+2Fc^2^)/3'
_refine_ls_weighting_scheme calc
_refine_ls_wR_factor_gt 0.0935
_refine_ls_wR_factor_ref 0.0959
_reflns_number_gt 3179
_reflns_number_total 3445
_reflns_threshold_expression >2sigma(I)
_cod_data_source_file c6md00441e2.cif
_cod_data_source_block fro6661
_cod_depositor_comments 'Adding full bibliography for 7119186.cif.'
_cod_original_cell_volume 1994.0(3)
_cod_original_sg_symbol_H-M P21/c
_cod_database_code 7119186

loop_
_symmetry_equiv_pos_as_xyz
'x, y, z'
'-x, y+1/2, -z+1/2'
'-x, -y, -z'
'x, -y-1/2, z-1/2'

loop_
_atom_site_label
_atom_site_type_symbol
_atom_site_fract_x
_atom_site_fract_y
_atom_site_fract_z
_atom_site_U_iso_or_equiv
_atom_site_adp_type
_atom_site_occupancy
_atom_site_symmetry_multiplicity
_atom_site_calc_flag
_atom_site_refinement_flags
Cl1 Cl 0.38019(4) 0.39955(4) -0.10173(4) 0.05689(16) Uani 1 1 d .
Cl2 Cl 0.28377(4) 0.58026(4) 0.01626(5) 0.05621(16) Uani 1 1 d .
N1 N 0.73055(10) 0.38169(11) 0.43842(12) 0.0384(3) Uani 1 1 d .
C2 C 0.76916(15) 0.37509(16) 0.33140(16) 0.0479(4) Uani 1 1 d .
H2A H 0.7945 0.4432 0.3156 0.057 Uiso 1 1 calc R
H2B H 0.7167 0.3554 0.2596 0.057 Uiso 1 1 calc R
C3 C 0.85066(16) 0.29464(17) 0.35330(19) 0.0554(5) Uani 1 1 d .
H3A H 0.8221 0.2255 0.3313 0.066 Uiso 1 1 calc R
H3B H 0.8934 0.3100 0.3003 0.066 Uiso 1 1 calc R
O4 O 0.90803(10) 0.29342(10) 0.47852(13) 0.0541(3) Uani 1 1 d .
C5 C 0.90576(13) 0.39287(14) 0.53358(17) 0.0428(4) Uani 1 1 d .
H5 H 0.9200 0.4479 0.4797 0.051 Uiso 1 1 calc R
C6 C 0.98058(14) 0.39686(16) 0.65604(19) 0.0515(5) Uani 1 1 d .
H6A H 0.9673 0.3417 0.7091 0.062 Uiso 1 1 calc R
H6B H 1.0461 0.3856 0.6453 0.062 Uiso 1 1 calc R
N7 N 0.97614(11) 0.49845(13) 0.71228(13) 0.0481(4) Uani 1 1 d .
C8 C 0.87836(14) 0.52163(16) 0.72471(16) 0.0472(4) Uani 1 1 d .
H8A H 0.8791 0.5906 0.7618 0.057 Uiso 1 1 calc R
H8B H 0.8616 0.4707 0.7801 0.057 Uiso 1 1 calc R
C9 C 0.79905(13) 0.51969(14) 0.60275(15) 0.0396(4) Uani 1 1 d .
H9 H 0.7344 0.5288 0.6193 0.048 Uiso 1 1 calc R
C10 C 0.80437(12) 0.41009(14) 0.55203(15) 0.0384(4) Uani 1 1 d .
H10 H 0.7971 0.3605 0.6157 0.046 Uiso 1 1 calc R
C11 C 0.64612(12) 0.33773(13) 0.44764(15) 0.0381(4) Uani 1 1 d .
O12 O 0.62361(9) 0.33819(11) 0.54554(11) 0.0489(3) Uani 1 1 d .
C13 C 0.57784(13) 0.29000(14) 0.33448(16) 0.0428(4) Uani 1 1 d .
H13A H 0.6172 0.2565 0.2861 0.051 Uiso 1 1 calc R
H13B H 0.5388 0.2358 0.3599 0.051 Uiso 1 1 calc R
C14 C 0.50952(12) 0.36727(14) 0.25454(15) 0.0384(4) Uani 1 1 d .
C15 C 0.48294(13) 0.35445(15) 0.12821(16) 0.0414(4) Uani 1 1 d .
H15 H 0.5116 0.3012 0.0927 0.050 Uiso 1 1 calc R
C16 C 0.41436(13) 0.41992(15) 0.05467(16) 0.0417(4) Uani 1 1 d .
C17 C 0.37168(13) 0.49931(14) 0.10586(16) 0.0415(4) Uani 1 1 d .
C18 C 0.39923(13) 0.51367(15) 0.23119(16) 0.0439(4) Uani 1 1 d .
H18 H 0.3717 0.5681 0.2664 0.053 Uiso 1 1 calc R
C19 C 0.46730(13) 0.44794(15) 0.30454(16) 0.0427(4) Uani 1 1 d .
H19 H 0.4853 0.4579 0.3896 0.051 Uiso 1 1 calc R
C20 C 1.04684(17) 0.5042(2) 0.8322(2) 0.0691(7) Uani 1 1 d .
H20A H 1.0474 0.5742 0.8645 0.104 Uiso 1 1 calc R
H20B H 1.1115 0.4870 0.8242 0.104 Uiso 1 1 calc R
H20C H 1.0285 0.4552 0.8873 0.104 Uiso 1 1 calc R
N21 N 0.81086(10) 0.60033(11) 0.51599(12) 0.0378(3) Uani 1 1 d .
C21 C 0.85049(15) 0.70025(15) 0.56952(17) 0.0475(4) Uani 1 1 d .
H21A H 0.9208 0.6948 0.6085 0.057 Uiso 1 1 calc R
H21B H 0.8173 0.7236 0.6303 0.057 Uiso 1 1 calc R
C22 C 0.83072(15) 0.77463(15) 0.46121(19) 0.0527(5) Uani 1 1 d .
H22A H 0.8896 0.7843 0.4327 0.063 Uiso 1 1 calc R
H22B H 0.8092 0.8426 0.4834 0.063 Uiso 1 1 calc R
C23 C 0.74952(15) 0.72208(15) 0.36250(18) 0.0497(5) Uani 1 1 d .
H23A H 0.6947 0.7698 0.3313 0.060 Uiso 1 1 calc R
H23B H 0.7742 0.6982 0.2943 0.060 Uiso 1 1 calc R
C24 C 0.71893(14) 0.63107(16) 0.42841(17) 0.0472(4) Uani 1 1 d .
H24A H 0.6699 0.6521 0.4705 0.057 Uiso 1 1 calc R
H24B H 0.6924 0.5742 0.3717 0.057 Uiso 1 1 calc R

loop_
_atom_site_aniso_label
_atom_site_aniso_U_11
_atom_site_aniso_U_22
_atom_site_aniso_U_33
_atom_site_aniso_U_23
_atom_site_aniso_U_13
_atom_site_aniso_U_12
Cl1 0.0609(3) 0.0692(3) 0.0358(2) -0.0107(2) 0.0044(2) 0.0019(2)
Cl2 0.0537(3) 0.0538(3) 0.0530(3) -0.0029(2) -0.0001(2) 0.0054(2)
N1 0.0404(8) 0.0423(8) 0.0325(7) -0.0013(6) 0.0098(6) -0.0042(6)
C2 0.0558(11) 0.0544(11) 0.0375(9) -0.0009(8) 0.0196(8) -0.0069(9)
C3 0.0653(13) 0.0527(12) 0.0557(12) -0.0098(9) 0.0290(10) -0.0043(10)
O4 0.0569(8) 0.0432(8) 0.0640(9) -0.0020(6) 0.0196(7) 0.0054(6)
C5 0.0419(10) 0.0391(10) 0.0486(10) 0.0022(8) 0.0140(8) 0.0005(8)
C6 0.0420(10) 0.0520(12) 0.0575(12) 0.0128(9) 0.0079(9) 0.0012(9)
N7 0.0431(8) 0.0556(10) 0.0389(8) 0.0061(7) -0.0007(6) -0.0073(7)
C8 0.0528(11) 0.0538(11) 0.0329(9) 0.0012(8) 0.0074(8) -0.0060(9)
C9 0.0404(9) 0.0460(10) 0.0330(8) -0.0009(7) 0.0108(7) -0.0022(8)
C10 0.0378(9) 0.0421(9) 0.0346(8) 0.0030(7) 0.0083(7) -0.0023(7)
C11 0.0405(9) 0.0338(9) 0.0393(9) -0.0015(7) 0.0094(7) -0.0019(7)
O12 0.0478(7) 0.0609(8) 0.0415(7) -0.0069(6) 0.0179(6) -0.0105(6)
C13 0.0456(10) 0.0397(10) 0.0419(9) -0.0045(7) 0.0098(8) -0.0049(8)
C14 0.0375(9) 0.0412(9) 0.0365(8) -0.0052(7) 0.0095(7) -0.0073(7)
C15 0.0387(9) 0.0454(10) 0.0403(9) -0.0086(8) 0.0109(7) -0.0043(8)
C16 0.0399(9) 0.0482(10) 0.0357(9) -0.0070(7) 0.0081(7) -0.0083(8)
C17 0.0387(9) 0.0422(10) 0.0423(9) -0.0022(8) 0.0088(7) -0.0045(7)
C18 0.0466(10) 0.0436(10) 0.0431(10) -0.0071(8) 0.0150(8) -0.0010(8)
C19 0.0473(10) 0.0459(10) 0.0353(9) -0.0058(8) 0.0120(7) -0.0040(8)
C20 0.0579(13) 0.0913(18) 0.0462(11) 0.0129(11) -0.0069(10) -0.0131(12)
N21 0.0398(8) 0.0376(8) 0.0346(7) -0.0002(6) 0.0075(6) -0.0002(6)
C21 0.0545(11) 0.0415(10) 0.0437(10) -0.0055(8) 0.0081(8) -0.0028(8)
C22 0.0562(12) 0.0401(10) 0.0589(12) 0.0012(9) 0.0102(9) 0.0009(9)
C23 0.0527(11) 0.0455(11) 0.0473(10) 0.0045(8) 0.0070(8) 0.0078(9)
C24 0.0420(10) 0.0492(11) 0.0461(10) 0.0017(9) 0.0040(8) 0.0034(8)

loop_
_atom_type_symbol
_atom_type_description
_atom_type_scat_dispersion_real
_atom_type_scat_dispersion_imag
_atom_type_scat_source
C C 0.0181 0.0091 'International Tables Vol C Tables 4.2.6.8 and 6.1.1.4'
H H 0.0000 0.0000 'International Tables Vol C Tables 4.2.6.8 and 6.1.1.4'
N N 0.0311 0.0180 'International Tables Vol C Tables 4.2.6.8 and 6.1.1.4'
O O 0.0492 0.0322 'International Tables Vol C Tables 4.2.6.8 and 6.1.1.4'
Cl Cl 0.3639 0.7018 'International Tables Vol C Tables 4.2.6.8 and 6.1.1.4'

loop_
_geom_angle_atom_site_label_1
_geom_angle_atom_site_label_2
_geom_angle_atom_site_label_3
_geom_angle
C11 N1 C2 125.06(15)
C11 N1 C10 118.23(14)
C2 N1 C10 113.94(14)
N1 C2 C3 109.84(15)
N1 C2 H2A 109.7
C3 C2 H2A 109.7
N1 C2 H2B 109.7
C3 C2 H2B 109.7
H2A C2 H2B 108.2
O4 C3 C2 112.03(15)
O4 C3 H3A 109.2
C2 C3 H3A 109.2
O4 C3 H3B 109.2
C2 C3 H3B 109.2
H3A C3 H3B 107.9
C5 O4 C3 110.54(14)
O4 C5 C6 110.00(15)
O4 C5 C10 108.79(14)
C6 C5 C10 109.09(15)
O4 C5 H5 109.6
C6 C5 H5 109.6
C10 C5 H5 109.6
N7 C6 C5 109.37(15)
N7 C6 H6A 109.8
C5 C6 H6A 109.8
N7 C6 H6B 109.8
C5 C6 H6B 109.8
H6A C6 H6B 108.2
C6 N7 C8 112.08(15)
C6 N7 C20 110.69(17)
C8 N7 C20 109.50(16)
N7 C8 C9 113.37(15)
N7 C8 H8A 108.9
C9 C8 H8A 108.9
N7 C8 H8B 108.9
C9 C8 H8B 108.9
H8A C8 H8B 107.7
N21 C9 C10 111.74(13)
N21 C9 C8 114.00(15)
C10 C9 C8 104.89(15)
N21 C9 H9 108.7
C10 C9 H9 108.7
C8 C9 H9 108.7
N1 C10 C5 108.72(14)
N1 C10 C9 117.52(14)
C5 C10 C9 109.14(14)
N1 C10 H10 107.0
C5 C10 H10 107.0
C9 C10 H10 107.0
O12 C11 N1 120.85(15)
O12 C11 C13 120.30(15)
N1 C11 C13 118.83(15)
C14 C13 C11 114.02(15)
C14 C13 H13A 108.7
C11 C13 H13A 108.7
C14 C13 H13B 108.7
C11 C13 H13B 108.7
H13A C13 H13B 107.6
C19 C14 C15 118.69(17)
C19 C14 C13 121.41(15)
C15 C14 C13 119.77(16)
C16 C15 C14 120.26(17)
C16 C15 H15 119.9
C14 C15 H15 119.9
C15 C16 C17 120.49(16)
C15 C16 Cl1 119.15(14)
C17 C16 Cl1 120.34(14)
C18 C17 C16 119.48(17)
C18 C17 Cl2 119.15(14)
C16 C17 Cl2 121.37(14)
C19 C18 C17 119.97(17)
C19 C18 H18 120.0
C17 C18 H18 120.0
C18 C19 C14 121.08(16)
C18 C19 H19 119.5
C14 C19 H19 119.5
N7 C20 H20A 109.5
N7 C20 H20B 109.5
H20A C20 H20B 109.5
N7 C20 H20C 109.5
H20A C20 H20C 109.5
H20B C20 H20C 109.5
C21 N21 C24 102.67(14)
C21 N21 C9 115.99(13)
C24 N21 C9 113.89(14)
N21 C21 C22 104.23(15)
N21 C21 H21A 110.9
C22 C21 H21A 110.9
N21 C21 H21B 110.9
C22 C21 H21B 110.9
H21A C21 H21B 108.9
C21 C22 C23 104.82(16)
C21 C22 H22A 110.8
C23 C22 H22A 110.8
C21 C22 H22B 110.8
C23 C22 H22B 110.8
H22A C22 H22B 108.9
C24 C23 C22 103.70(15)
C24 C23 H23A 111.0
C22 C23 H23A 111.0
C24 C23 H23B 111.0
C22 C23 H23B 111.0
H23A C23 H23B 109.0
N21 C24 C23 102.90(15)
N21 C24 H24A 111.2
C23 C24 H24A 111.2
N21 C24 H24B 111.2
C23 C24 H24B 111.2
H24A C24 H24B 109.1

loop_
_geom_bond_atom_site_label_1
_geom_bond_atom_site_label_2
_geom_bond_distance
Cl1 C16 1.7322(17)
Cl2 C17 1.7315(19)
N1 C11 1.353(2)
N1 C2 1.461(2)
N1 C10 1.476(2)
C2 C3 1.521(3)
C2 H2A 0.9800
C2 H2B 0.9800
C3 O4 1.439(3)
C3 H3A 0.9800
C3 H3B 0.9800
O4 C5 1.426(2)
C5 C6 1.510(3)
C5 C10 1.523(2)
C5 H5 0.9900
C6 N7 1.461(3)
C6 H6A 0.9800
C6 H6B 0.9800
N7 C8 1.461(3)
N7 C20 1.463(2)
C8 C9 1.535(2)
C8 H8A 0.9800
C8 H8B 0.9800
C9 N21 1.469(2)
C9 C10 1.530(2)
C9 H9 0.9900
C10 H10 0.9900
C11 O12 1.235(2)
C11 C13 1.518(2)
C13 C14 1.510(3)
C13 H13A 0.9800
C13 H13B 0.9800
C14 C19 1.391(3)
C14 C15 1.393(2)
C15 C16 1.386(3)
C15 H15 0.9400
C16 C17 1.389(3)
C17 C18 1.384(3)
C18 C19 1.383(3)
C18 H18 0.9400
C19 H19 0.9400
C20 H20A 0.9700
C20 H20B 0.9700
C20 H20C 0.9700
N21 C21 1.467(2)
N21 C24 1.469(2)
C21 C22 1.523(3)
C21 H21A 0.9800
C21 H21B 0.9800
C22 C23 1.534(3)
C22 H22A 0.9800
C22 H22B 0.9800
C23 C24 1.512(3)
C23 H23A 0.9800
C23 H23B 0.9800
C24 H24A 0.9800
C24 H24B 0.9800

loop_
_geom_hbond_atom_site_label_D
_geom_hbond_atom_site_label_H
_geom_hbond_atom_site_label_A
_geom_hbond_distance_DH
_geom_hbond_distance_HA
_geom_hbond_distance_DA
_geom_hbond_angle_DHA
_geom_hbond_site_symmetry_A
C15 H15 O12 0.94 2.54 3.460(2) 165.6 4_565
C18 H18 O12 0.94 2.44 3.254(2) 145.3 3_666

loop_
_geom_torsion_atom_site_label_1
_geom_torsion_atom_site_label_2
_geom_torsion_atom_site_label_3
_geom_torsion_atom_site_label_4
_geom_torsion
C11 N1 C2 C3 -101.9(2)
C10 N1 C2 C3 58.8(2)
N1 C2 C3 O4 -35.5(2)
C2 C3 O4 C5 -27.1(2)
C3 O4 C5 C6 -169.38(15)
C3 O4 C5 C10 71.18(18)
O4 C5 C6 N7 -178.97(14)
C10 C5 C6 N7 -59.7(2)
C5 C6 N7 C8 56.5(2)
C5 C6 N7 C20 179.09(16)
C6 N7 C8 C9 -57.9(2)
C20 N7 C8 C9 178.83(17)
N7 C8 C9 N21 -64.4(2)
N7 C8 C9 C10 58.13(19)
C11 N1 C10 C5 145.23(15)
C2 N1 C10 C5 -16.9(2)
C11 N1 C10 C9 -90.25(19)
C2 N1 C10 C9 107.63(17)
O4 C5 C10 N1 -46.72(19)
C6 C5 C10 N1 -166.73(15)
O4 C5 C10 C9 -176.06(14)
C6 C5 C10 C9 63.93(18)
N21 C9 C10 N1 -60.76(19)
C8 C9 C10 N1 175.25(14)
N21 C9 C10 C5 63.56(18)
C8 C9 C10 C5 -60.44(17)
C2 N1 C11 O12 172.69(17)
C10 N1 C11 O12 12.7(2)
C2 N1 C11 C13 -8.9(3)
C10 N1 C11 C13 -168.82(15)
O12 C11 C13 C14 94.0(2)
N1 C11 C13 C14 -84.5(2)
C11 C13 C14 C19 -38.3(2)
C11 C13 C14 C15 145.71(16)
C19 C14 C15 C16 -1.2(3)
C13 C14 C15 C16 174.86(16)
C14 C15 C16 C17 0.3(3)
C14 C15 C16 Cl1 -178.11(13)
C15 C16 C17 C18 1.0(3)
Cl1 C16 C17 C18 179.34(14)
C15 C16 C17 Cl2 -178.50(14)
Cl1 C16 C17 Cl2 -0.1(2)
C16 C17 C18 C19 -1.3(3)
Cl2 C17 C18 C19 178.18(14)
C17 C18 C19 C14 0.4(3)
C15 C14 C19 C18 0.9(3)
C13 C14 C19 C18 -175.13(16)
C10 C9 N21 C21 -153.43(15)
C8 C9 N21 C21 -34.7(2)
C10 C9 N21 C24 87.70(18)
C8 C9 N21 C24 -153.59(16)
C24 N21 C21 C22 -41.39(18)
C9 N21 C21 C22 -166.24(15)
N21 C21 C22 C23 19.8(2)
C21 C22 C23 C24 8.4(2)
C21 N21 C24 C23 46.97(18)
C9 N21 C24 C23 173.19(14)
C22 C23 C24 N21 -33.59(19)
